data_4307875
loop_
_publ_author_name
'Carole Duboc'
'Thida Phoeung'
'Samir Zein'
'Jacques P\'ecaut'
'Marie-No\"elle Collomb'
'Frank Neese'

_publ_section_title
;
Origin of the Zero-Field Splitting in Mononuclear Octahedral Dihalide
MnII Complexes: An Investigation by Multifrequency High-Field Electron
Paramagnetic Resonance and Density Functional Theory
;
_journal_name_full 'Inorganic Chemistry'
_journal_page_first 4905
_journal_page_last 4916
_journal_paper_doi 10.1021/ic062384l
_journal_volume 46
_journal_year 2007
_chemical_formula_sum 'C18 H18 I2 Mn N4'
_chemical_formula_weight 599.10
_chemical_name_systematic
; 
 ? 
;
_space_group_IT_number 14
_symmetry_cell_setting monoclinic
_symmetry_space_group_name_Hall '-P 2yn'
_symmetry_space_group_name_H-M 'P 1 21/n 1'
_atom_sites_solution_hydrogens geom
_atom_sites_solution_primary direct
_atom_sites_solution_secondary difmap
_audit_creation_method SHELXL-97
_cell_angle_alpha 90.00
_cell_angle_beta 91.86(3)
_cell_angle_gamma 90.00
_cell_formula_units_Z 4
_cell_length_a 9.1075(18)
_cell_length_b 16.228(3)
_cell_length_c 14.137(3)
_cell_measurement_temperature 298(2)
_cell_volume 2088.3(7)
_computing_cell_refinement 'Bruker SMART'
_computing_data_collection 'Bruker SMART'
_computing_data_reduction 'Bruker SAINT'
_computing_molecular_graphics 'Bruker SHELXTL'
_computing_publication_material 'Bruker SHELXTL'
_computing_structure_refinement 'SHELXL-97 (Sheldrick, 1997)'
_computing_structure_solution 'SHELXS-97 (Sheldrick, 1990)'
_diffrn_ambient_temperature 298(2)
_diffrn_measured_fraction_theta_full 0.903
_diffrn_measured_fraction_theta_max 0.903
_diffrn_measurement_device_type 'CCD area detector'
_diffrn_measurement_method 'phi and omega scans'
_diffrn_radiation_monochromator graphite
_diffrn_radiation_source 'fine-focus sealed tube'
_diffrn_radiation_type MoK\a
_diffrn_radiation_wavelength 0.71073
_diffrn_reflns_av_R_equivalents 0.0172
_diffrn_reflns_av_sigmaI/netI 0.0223
_diffrn_reflns_limit_h_max 12
_diffrn_reflns_limit_h_min -5
_diffrn_reflns_limit_k_max 21
_diffrn_reflns_limit_k_min -20
_diffrn_reflns_limit_l_max 17
_diffrn_reflns_limit_l_min -18
_diffrn_reflns_number 13004
_diffrn_reflns_theta_full 28.83
_diffrn_reflns_theta_max 28.83
_diffrn_reflns_theta_min 1.91
_exptl_absorpt_coefficient_mu 3.597
_exptl_absorpt_correction_type none
_exptl_crystal_density_diffrn 1.906
_exptl_crystal_density_meas 0
_exptl_crystal_density_method 'not measured'
_exptl_crystal_F_000 1140
_exptl_crystal_size_max 0.20
_exptl_crystal_size_mid 0.20
_exptl_crystal_size_min 0.20
_refine_diff_density_max 0.596
_refine_diff_density_min -0.586
_refine_diff_density_rms 0.074
_refine_ls_extinction_method none
_refine_ls_goodness_of_fit_ref 1.092
_refine_ls_hydrogen_treatment mixed
_refine_ls_matrix_type full
_refine_ls_number_parameters 298
_refine_ls_number_reflns 4935
_refine_ls_number_restraints 0
_refine_ls_restrained_S_all 1.092
_refine_ls_R_factor_all 0.0404
_refine_ls_R_factor_gt 0.0298
_refine_ls_shift/su_max 0.001
_refine_ls_shift/su_mean 0.000
_refine_ls_structure_factor_coef Fsqd
_refine_ls_weighting_details 'calc w=1/[\s^2^(Fo^2^)+(0.0164P)^2^+1.8243P] where P=(Fo^2^+2Fc^2^)/3'
_refine_ls_weighting_scheme calc
_refine_ls_wR_factor_gt 0.0511
_refine_ls_wR_factor_ref 0.0533
_reflns_number_gt 4152
_reflns_number_total 4935
_reflns_threshold_expression >2sigma(I)
_cod_data_source_file ic062384l-file005.cif
_cod_data_source_block struc
_cod_depositor_comments
;
The following automatic conversions were performed:
'_symmetry_cell_setting' value 'Monoclinic' changed to 'monoclinic'
according to '/home/saulius/struct/CIF-dictionaries/cif_core.dic'
dictionary named 'cif_core.dic' version 2.4.1 from 2010-06-29.

Automatic conversion script
Id: cif_fix_enum 1527 2010-12-29 10:47:43Z saulius 
;
_cod_original_cell_volume 2088.2(7)
_cod_database_code 4307875

loop_
_symmetry_equiv_pos_as_xyz
'x, y, z'
'-x+1/2, y+1/2, -z+1/2'
'-x, -y, -z'
'x-1/2, -y-1/2, z-1/2'

loop_
_atom_site_label
_atom_site_type_symbol
_atom_site_fract_x
_atom_site_fract_y
_atom_site_fract_z
_atom_site_U_iso_or_equiv
_atom_site_adp_type
_atom_site_occupancy
_atom_site_symmetry_multiplicity
_atom_site_calc_flag
_atom_site_refinement_flags
_atom_site_disorder_assembly
_atom_site_disorder_group
Mn Mn 0.51028(5) 0.63530(3) 0.74768(3) 0.03387(10) Uani 1 1 d . . .
I1 I 0.68186(3) 0.605675(14) 0.912199(15) 0.05467(8) Uani 1 1 d . . .
I2 I 0.63862(2) 0.508006(13) 0.635266(14) 0.04182(6) Uani 1 1 d . . .
N1 N 0.3409(3) 0.68192(15) 0.62931(17) 0.0382(6) Uani 1 1 d . . .
N2 N 0.3010(3) 0.56191(15) 0.76501(16) 0.0368(5) Uani 1 1 d . . .
N3 N 0.3876(3) 0.74461(15) 0.81507(18) 0.0420(6) Uani 1 1 d . . .
N4 N 0.6245(3) 0.73525(16) 0.66613(18) 0.0434(6) Uani 1 1 d . . .
C1 C 0.2486(4) 0.6096(2) 0.6058(2) 0.0438(7) Uani 1 1 d . . .
H1A H 0.162(3) 0.6256(18) 0.565(2) 0.042(8) Uiso 1 1 d . . .
H2B H 0.305(4) 0.571(2) 0.569(2) 0.051(10) Uiso 1 1 d . . .
C2 C 0.1985(3) 0.5686(2) 0.6947(2) 0.0406(7) Uani 1 1 d . . .
C3 C 0.0590(4) 0.5370(3) 0.7029(3) 0.0552(9) Uani 1 1 d . . .
H3 H -0.003(4) 0.542(2) 0.655(3) 0.062(11) Uiso 1 1 d . . .
C4 C 0.0221(4) 0.4969(3) 0.7840(3) 0.0616(10) Uani 1 1 d . . .
H4 H -0.075(5) 0.475(2) 0.792(3) 0.076(12) Uiso 1 1 d . . .
C5 C 0.1278(4) 0.4881(2) 0.8559(3) 0.0540(9) Uani 1 1 d . . .
H5 H 0.105(4) 0.461(2) 0.912(2) 0.049(9) Uiso 1 1 d . . .
C6 C 0.2652(4) 0.5210(2) 0.8432(2) 0.0427(7) Uani 1 1 d . . .
H6 H 0.349(4) 0.516(2) 0.894(3) 0.063(11) Uiso 1 1 d . . .
C7 C 0.2512(5) 0.7514(3) 0.6627(3) 0.0565(10) Uani 1 1 d . . .
H7A H 0.260(4) 0.799(2) 0.622(3) 0.075(12) Uiso 1 1 d . . .
H7B H 0.144(6) 0.740(3) 0.659(3) 0.109(17) Uiso 1 1 d . . .
C8 C 0.2793(3) 0.77931(18) 0.7632(2) 0.0397(7) Uani 1 1 d . . .
C9 C 0.1938(4) 0.8414(2) 0.7994(3) 0.0499(8) Uani 1 1 d . . .
H9 H 0.121(4) 0.864(2) 0.760(3) 0.059(10) Uiso 1 1 d . . .
C10 C 0.2213(4) 0.8698(2) 0.8892(3) 0.0577(10) Uani 1 1 d . . .
H10 H 0.165(4) 0.910(2) 0.911(2) 0.055(10) Uiso 1 1 d . . .
C11 C 0.3336(4) 0.8360(2) 0.9425(3) 0.0598(10) Uani 1 1 d . . .
H11 H 0.350(4) 0.852(2) 1.003(3) 0.060(11) Uiso 1 1 d . . .
C12 C 0.4130(4) 0.7734(2) 0.9040(3) 0.0532(9) Uani 1 1 d . . .
H12 H 0.488(4) 0.745(2) 0.936(3) 0.061(11) Uiso 1 1 d . . .
C13 C 0.4316(4) 0.7059(2) 0.5494(2) 0.0446(8) Uani 1 1 d . . .
H13A H 0.469(3) 0.6558(19) 0.520(2) 0.035(8) Uiso 1 1 d . . .
H13B H 0.373(3) 0.7344(19) 0.499(2) 0.048(9) Uiso 1 1 d . . .
C14 C 0.5601(3) 0.75784(18) 0.5829(2) 0.0412(7) Uani 1 1 d . . .
C15 C 0.6117(4) 0.8232(2) 0.5310(3) 0.0532(9) Uani 1 1 d . . .
H15 H 0.559(4) 0.836(2) 0.477(3) 0.062(11) Uiso 1 1 d . . .
C16 C 0.7309(5) 0.8664(2) 0.5650(3) 0.0633(10) Uani 1 1 d . . .
H16 H 0.764(5) 0.912(3) 0.530(3) 0.088(14) Uiso 1 1 d . . .
C17 C 0.7972(5) 0.8440(2) 0.6503(3) 0.0635(10) Uani 1 1 d . . .
H17 H 0.879(5) 0.872(3) 0.678(3) 0.080(13) Uiso 1 1 d . . .
C18 C 0.7411(4) 0.7787(2) 0.6987(3) 0.0558(9) Uani 1 1 d . . .
H18 H 0.783(4) 0.760(2) 0.756(2) 0.050(9) Uiso 1 1 d . . .

loop_
_atom_site_aniso_label
_atom_site_aniso_U_11
_atom_site_aniso_U_22
_atom_site_aniso_U_33
_atom_site_aniso_U_23
_atom_site_aniso_U_13
_atom_site_aniso_U_12
Mn 0.0327(2) 0.0363(2) 0.0322(2) 0.00199(18) -0.00578(17) 0.00243(18)
I1 0.06692(16) 0.05069(13) 0.04461(12) -0.00515(10) -0.02537(11) 0.01565(11)
I2 0.03906(11) 0.04802(12) 0.03819(10) -0.00464(9) -0.00203(8) 0.00164(9)
N1 0.0375(14) 0.0418(14) 0.0349(13) 0.0027(11) -0.0044(10) 0.0035(11)
N2 0.0335(13) 0.0424(14) 0.0345(13) 0.0014(11) -0.0018(10) 0.0014(11)
N3 0.0439(15) 0.0405(14) 0.0412(14) -0.0006(12) -0.0029(11) 0.0066(12)
N4 0.0428(15) 0.0437(15) 0.0435(14) 0.0031(12) -0.0030(12) -0.0035(12)
C1 0.0339(17) 0.058(2) 0.0385(16) 0.0039(15) -0.0090(14) -0.0031(15)
C2 0.0320(16) 0.0502(18) 0.0393(16) 0.0016(14) -0.0037(12) -0.0012(13)
C3 0.0361(18) 0.075(3) 0.054(2) 0.0114(19) -0.0074(16) -0.0057(17)
C4 0.0370(19) 0.079(3) 0.069(2) 0.011(2) 0.0073(17) -0.0115(19)
C5 0.050(2) 0.065(2) 0.0475(19) 0.0100(18) 0.0082(16) -0.0048(17)
C6 0.0421(18) 0.0452(18) 0.0407(17) 0.0021(14) -0.0009(14) 0.0020(14)
C7 0.059(2) 0.060(2) 0.050(2) 0.0024(18) -0.0103(17) 0.0267(19)
C8 0.0354(16) 0.0385(16) 0.0453(17) 0.0065(13) 0.0033(13) 0.0036(13)
C9 0.045(2) 0.0460(19) 0.058(2) 0.0050(17) 0.0043(16) 0.0123(16)
C10 0.057(2) 0.047(2) 0.070(3) -0.0060(19) 0.0176(19) 0.0123(18)
C11 0.067(3) 0.059(2) 0.054(2) -0.0135(19) 0.0023(19) 0.0121(19)
C12 0.055(2) 0.055(2) 0.050(2) -0.0102(17) -0.0053(17) 0.0116(17)
C13 0.0495(19) 0.0484(19) 0.0353(16) 0.0060(15) -0.0072(14) -0.0020(16)
C14 0.0458(17) 0.0374(16) 0.0403(16) 0.0032(13) 0.0008(13) 0.0031(14)
C15 0.066(2) 0.0433(19) 0.050(2) 0.0079(16) 0.0001(18) -0.0026(17)
C16 0.078(3) 0.046(2) 0.067(3) 0.0066(19) 0.008(2) -0.016(2)
C17 0.057(2) 0.058(2) 0.076(3) -0.004(2) 0.000(2) -0.0174(19)
C18 0.054(2) 0.057(2) 0.055(2) 0.0017(18) -0.0109(18) -0.0096(17)

loop_
_atom_type_symbol
_atom_type_description
_atom_type_scat_dispersion_real
_atom_type_scat_dispersion_imag
_atom_type_scat_source
C C 0.0033 0.0016 'International Tables Vol C Tables 4.2.6.8 and 6.1.1.4'
H H 0.0000 0.0000 'International Tables Vol C Tables 4.2.6.8 and 6.1.1.4'
N N 0.0061 0.0033 'International Tables Vol C Tables 4.2.6.8 and 6.1.1.4'
Mn Mn 0.3368 0.7283 'International Tables Vol C Tables 4.2.6.8 and 6.1.1.4'
I I -0.4742 1.8119 'International Tables Vol C Tables 4.2.6.8 and 6.1.1.4'

loop_
_geom_angle_atom_site_label_1
_geom_angle_atom_site_label_2
_geom_angle_atom_site_label_3
_geom_angle
_geom_angle_site_symmetry_1
_geom_angle_site_symmetry_3
_geom_angle_publ_flag
N4 Mn N2 146.47(9) . . ?
N4 Mn N3 84.06(10) . . ?
N2 Mn N3 86.53(9) . . ?
N4 Mn N1 73.15(9) . . ?
N2 Mn N1 73.32(9) . . ?
N3 Mn N1 74.56(9) . . ?
N4 Mn I1 107.02(7) . . ?
N2 Mn I1 105.57(6) . . ?
N3 Mn I1 93.06(6) . . ?
N1 Mn I1 167.59(6) . . ?
N4 Mn I2 91.80(7) . . ?
N2 Mn I2 92.33(7) . . ?
N3 Mn I2 170.53(6) . . ?
N1 Mn I2 96.10(6) . . ?
I1 Mn I2 96.297(18) . . ?
C13 N1 C1 111.5(2) . . ?
C13 N1 C7 111.9(3) . . ?
C1 N1 C7 111.2(3) . . ?
C13 N1 Mn 105.00(18) . . ?
C1 N1 Mn 104.99(17) . . ?
C7 N1 Mn 111.89(19) . . ?
C6 N2 C2 117.9(3) . . ?
C6 N2 Mn 125.3(2) . . ?
C2 N2 Mn 116.3(2) . . ?
C8 N3 C12 117.7(3) . . ?
C8 N3 Mn 117.1(2) . . ?
C12 N3 Mn 125.2(2) . . ?
C18 N4 C14 118.2(3) . . ?
C18 N4 Mn 124.9(2) . . ?
C14 N4 Mn 116.4(2) . . ?
N1 C1 C2 110.4(3) . . ?
N2 C2 C3 121.8(3) . . ?
N2 C2 C1 115.5(3) . . ?
C3 C2 C1 122.7(3) . . ?
C4 C3 C2 120.0(3) . . ?
C3 C4 C5 118.6(3) . . ?
C6 C5 C4 118.5(3) . . ?
N2 C6 C5 123.1(3) . . ?
N1 C7 C8 116.9(3) . . ?
N3 C8 C9 121.4(3) . . ?
N3 C8 C7 119.4(3) . . ?
C9 C8 C7 119.2(3) . . ?
C10 C9 C8 120.1(3) . . ?
C11 C10 C9 119.2(3) . . ?
C10 C11 C12 118.3(4) . . ?
N3 C12 C11 123.3(3) . . ?
N1 C13 C14 110.8(3) . . ?
N4 C14 C15 121.8(3) . . ?
N4 C14 C13 115.7(3) . . ?
C15 C14 C13 122.4(3) . . ?
C16 C15 C14 119.1(3) . . ?
C15 C16 C17 119.6(4) . . ?
C18 C17 C16 118.7(4) . . ?
N4 C18 C17 122.6(4) . . ?

loop_
_geom_bond_atom_site_label_1
_geom_bond_atom_site_label_2
_geom_bond_distance
_geom_bond_site_symmetry_2
_geom_bond_publ_flag
Mn N4 2.263(3) . ?
Mn N2 2.267(2) . ?
Mn N3 2.318(3) . ?
Mn N1 2.363(2) . ?
Mn I1 2.8011(9) . ?
Mn I2 2.8773(7) . ?
N1 C13 1.474(4) . ?
N1 C1 1.476(4) . ?
N1 C7 1.479(4) . ?
N2 C6 1.339(4) . ?
N2 C2 1.346(4) . ?
N3 C8 1.334(4) . ?
N3 C12 1.354(4) . ?
N4 C18 1.343(4) . ?
N4 C14 1.348(4) . ?
C1 C2 1.505(4) . ?
C2 C3 1.379(4) . ?
C3 C4 1.369(5) . ?
C4 C5 1.385(5) . ?
C5 C6 1.377(5) . ?
C7 C8 1.506(5) . ?
C8 C9 1.382(4) . ?
C9 C10 1.367(5) . ?
C10 C11 1.366(5) . ?
C11 C12 1.370(5) . ?
C13 C14 1.506(4) . ?
C14 C15 1.381(4) . ?
C15 C16 1.366(5) . ?
C16 C17 1.380(6) . ?
C17 C18 1.369(5) . ?
